data_4312079
loop_
_publ_author_name
'June-Ho Jung'
'Srinagesh K. Potluri'
'Hongming Zhang'
'Patty Wisian-Neilson'

_publ_contact_author
;
      Patty Wisian-Neilson
      Department of Chemistry
      Southern Methodist University
      Dallas, Texas 75275
      USA
;
_publ_contact_author_email pwisian@smu.edu
_publ_contact_author_fax '+1 214 768 4089'
_publ_contact_author_phone '+1 214 768 2483'
_publ_section_title
;
 Synthesis and Structure of Nongeminally Substituted Cyclic Phosphazenes
 with Haloalkyl and Thioester Functional Groups
;
_journal_name_full 'Inorganic Chemistry'
_journal_page_first 7784
_journal_page_last 7791
_journal_paper_doi 10.1021/ic049063z
_journal_volume 43
_journal_year 2004
_chemical_formula_sum 'C21 H21 I3 N3 P3'
_chemical_formula_weight 789.02
_chemical_name_systematic
; 
 ? 
;
_space_group_IT_number 2
_symmetry_cell_setting triclinic
_symmetry_space_group_name_Hall '-P 1'
_symmetry_space_group_name_H-M 'P -1'
_atom_sites_solution_hydrogens geom
_atom_sites_solution_primary direct
_atom_sites_solution_secondary difmap
_audit_creation_method SHELXL-97
_cell_angle_alpha 74.881(5)
_cell_angle_beta 73.207(5)
_cell_angle_gamma 71.698(4)
_cell_formula_units_Z 2
_cell_length_a 8.9013(5)
_cell_length_b 11.3382(7)
_cell_length_c 14.5494(10)
_cell_measurement_reflns_used 40
_cell_measurement_temperature 293(2)
_cell_measurement_theta_max 15
_cell_measurement_theta_min 10
_cell_volume 1311.08(15)
_computing_cell_refinement 'Bruker XSCANS'
_computing_data_collection 'Bruker XSCANS'
_computing_data_reduction 'Bruker XSCANS'
_computing_molecular_graphics 'Bruker SHELXTL'
_computing_publication_material 'Bruker SHELXTL'
_computing_structure_refinement 'SHELXL-97 (Sheldrick, 1997)'
_computing_structure_solution 'SHELXS-97 (Sheldrick, 1990)'
_diffrn_ambient_temperature 293(2)
_diffrn_measured_fraction_theta_full 0.977
_diffrn_measured_fraction_theta_max 0.977
_diffrn_measurement_device_type 'Bruker P4'
_diffrn_measurement_method '\w scans'
_diffrn_radiation_monochromator graphite
_diffrn_radiation_source 'fine-focus sealed tube'
_diffrn_radiation_type MoK\a
_diffrn_radiation_wavelength 0.71073
_diffrn_reflns_av_R_equivalents 0.010
_diffrn_reflns_av_sigmaI/netI 0.020
_diffrn_reflns_limit_h_max 10
_diffrn_reflns_limit_h_min 0
_diffrn_reflns_limit_k_max 13
_diffrn_reflns_limit_k_min -12
_diffrn_reflns_limit_l_max 17
_diffrn_reflns_limit_l_min -16
_diffrn_reflns_number 4852
_diffrn_reflns_theta_full 25.03
_diffrn_reflns_theta_max 25.03
_diffrn_reflns_theta_min 1.93
_diffrn_standards_decay_% 5.12
_diffrn_standards_interval_count 147
_diffrn_standards_number 3
_exptl_absorpt_coefficient_mu 3.773
_exptl_absorpt_correction_T_max 0.991
_exptl_absorpt_correction_T_min 0.563
_exptl_absorpt_correction_type '\y scan'
_exptl_crystal_colour 'pale yellow'
_exptl_crystal_density_diffrn 1.999
_exptl_crystal_density_method 'not measured'
_exptl_crystal_description plates
_exptl_crystal_F_000 744
_exptl_crystal_size_max 0.40
_exptl_crystal_size_mid 0.35
_exptl_crystal_size_min 0.15
_refine_diff_density_max 0.78
_refine_diff_density_min -0.76
_refine_diff_density_rms 0.09
_refine_ls_extinction_coef 0.0091(6)
_refine_ls_extinction_expression Fc^*^=kFc[1+0.001xFc^2^\l^3^/sin(2\q)]^-1/4^
_refine_ls_extinction_method SHELXL
_refine_ls_goodness_of_fit_ref 1.10
_refine_ls_hydrogen_treatment mixed
_refine_ls_matrix_type full
_refine_ls_number_parameters 272
_refine_ls_number_reflns 4541
_refine_ls_number_restraints 0
_refine_ls_restrained_S_all 1.10
_refine_ls_R_factor_all 0.035
_refine_ls_R_factor_gt 0.032
_refine_ls_shift/su_max 0.001
_refine_ls_shift/su_mean 0.000
_refine_ls_structure_factor_coef Fsqd
_refine_ls_weighting_details 'w=1/[\s^2^(Fo^2^)+(0.0390P)^2^+2.7001P] where P=(Fo^2^+2Fc^2^)/3'
_refine_ls_weighting_scheme calc
_refine_ls_wR_factor_gt 0.086
_refine_ls_wR_factor_ref 0.087
_reflns_number_gt 4206
_reflns_number_total 4541
_reflns_threshold_expression >2sigma(I)
_cod_data_source_file ic049063zsi20040715_125537_4.cif
_cod_data_source_block 5_[jh-i3]
_cod_depositor_comments
;
The following automatic conversions were performed:
'_symmetry_cell_setting' value 'Triclinic' changed to 'triclinic'
according to '/home/saulius/struct/CIF-dictionaries/cif_core.dic'
dictionary named 'cif_core.dic' version 2.4.1 from 2010-06-29.

Automatic conversion script
Id: cif_fix_enum 1527 2010-12-29 10:47:43Z saulius 

The following automatic conversions were performed:

'_refine_ls_weighting_scheme' value 'calc
w=1/[\s^2^(Fo^2^)+(0.0390P)^2^+2.7001P] where P=(Fo^2^+2Fc^2^)/3' was
changed to 'calc'. New tag '_refine_ls_weighting_details' was
created. The value of the new tag was set to
'w=1/[\s^2^(Fo^2^)+(0.0390P)^2^+2.7001P] where P=(Fo^2^+2Fc^2^)/3'.

Automatic conversion script
Id: cif_fix_values 3143 2015-03-26 13:38:13Z robertas 
;
_cod_original_cell_volume 1311.1(1)
_cod_database_code 4312079

loop_
_symmetry_equiv_pos_as_xyz
'x, y, z'
'-x, -y, -z'

loop_
_atom_site_label
_atom_site_type_symbol
_atom_site_fract_x
_atom_site_fract_y
_atom_site_fract_z
_atom_site_U_iso_or_equiv
_atom_site_adp_type
_atom_site_occupancy
_atom_site_calc_flag
_atom_site_refinement_flags
_atom_site_disorder_assembly
_atom_site_disorder_group
P1 P 0.27237(14) 0.22103(10) 0.23512(8) 0.0367(3) Uani 1 d . . .
P2 P 0.17578(14) 0.31055(10) 0.40967(8) 0.0356(3) Uani 1 d . . .
P3 P 0.18482(14) 0.48007(10) 0.23119(8) 0.0348(3) Uani 1 d . . .
N1 N 0.2525(5) 0.3628(3) 0.1765(2) 0.0389(8) Uani 1 d . . .
N2 N 0.2362(5) 0.1973(3) 0.3509(3) 0.0425(9) Uani 1 d . . .
N3 N 0.1294(5) 0.4512(3) 0.3482(3) 0.0419(9) Uani 1 d . . .
I1 I -0.10498(5) 0.23465(4) 0.24541(3) 0.06486(15) Uani 1 d . . .
I2 I 0.03756(4) 0.10886(3) 0.59389(2) 0.05573(14) Uani 1 d . . .
I3 I 0.05488(4) 0.65274(3) 0.03709(2) 0.05151(14) Uani 1 d . . .
C1 C 0.1469(7) 0.1500(5) 0.1998(4) 0.0513(12) Uani 1 d . . .
H1A H 0.1693 0.0606 0.2281 0.062 Uiso 1 calc R . .
H1B H 0.1752 0.1582 0.1292 0.062 Uiso 1 calc R . .
C2 C -0.0044(6) 0.2918(4) 0.5027(3) 0.0431(10) Uani 1 d . . .
H2A H -0.0925 0.3031 0.4720 0.052 Uiso 1 calc R . .
H2B H -0.0365 0.3561 0.5424 0.052 Uiso 1 calc R . .
C3 C 0.0072(6) 0.5837(4) 0.1912(3) 0.0437(10) Uani 1 d . . .
H3A H -0.0339 0.6548 0.2248 0.052 Uiso 1 calc R . .
H3B H -0.0764 0.5386 0.2088 0.052 Uiso 1 calc R . .
C11 C 0.4718(6) 0.1258(4) 0.1912(3) 0.0413(10) Uani 1 d . . .
C12 C 0.5373(7) 0.0184(5) 0.2516(4) 0.0533(13) Uani 1 d . . .
H12 H 0.4793 -0.0043 0.3149 0.064 Uiso 1 calc R . .
C13 C 0.6915(9) -0.0564(6) 0.2174(6) 0.0755(19) Uani 1 d . . .
H13 H 0.7374 -0.1284 0.2582 0.091 Uiso 1 calc R . .
C14 C 0.7734(8) -0.0246(6) 0.1258(6) 0.079(2) Uani 1 d . . .
H14 H 0.8753 -0.0759 0.1031 0.094 Uiso 1 calc R . .
C15 C 0.7102(9) 0.0809(7) 0.0659(6) 0.086(2) Uani 1 d . . .
H15 H 0.7699 0.1020 0.0029 0.103 Uiso 1 calc R . .
C16 C 0.5583(8) 0.1580(5) 0.0968(4) 0.0638(15) Uani 1 d . . .
H16 H 0.5149 0.2301 0.0550 0.077 Uiso 1 calc R . .
C21 C 0.3247(6) 0.2990(4) 0.4754(3) 0.0405(10) Uani 1 d . . .
C22 C 0.2900(7) 0.3803(5) 0.5405(4) 0.0566(13) Uani 1 d . . .
H22 H 0.1885 0.4372 0.5527 0.068 Uiso 1 calc R . .
C23 C 0.4090(8) 0.3754(6) 0.5870(5) 0.0686(16) Uani 1 d . . .
H23 H 0.3883 0.4305 0.6292 0.082 Uiso 1 calc R . .
C24 C 0.5552(7) 0.2900(7) 0.5704(5) 0.0699(17) Uani 1 d . . .
H24 H 0.6344 0.2878 0.6013 0.084 Uiso 1 calc R . .
C25 C 0.5884(7) 0.2078(7) 0.5099(5) 0.0750(19) Uani 1 d . . .
H25 H 0.6883 0.1483 0.5012 0.090 Uiso 1 calc R . .
C26 C 0.4736(6) 0.2125(6) 0.4612(4) 0.0590(14) Uani 1 d . . .
H26 H 0.4971 0.1571 0.4188 0.071 Uiso 1 calc R . .
C31 C 0.3332(5) 0.5712(4) 0.1924(3) 0.0378(9) Uani 1 d . . .
C32 C 0.4879(7) 0.5241(5) 0.1414(4) 0.0585(14) Uani 1 d . . .
H32 H 0.5164 0.4449 0.1247 0.070 Uiso 1 calc R . .
C33 C 0.6020(7) 0.5941(7) 0.1145(5) 0.0719(17) Uani 1 d . . .
H33 H 0.7068 0.5605 0.0809 0.086 Uiso 1 calc R . .
C34 C 0.5636(8) 0.7096(6) 0.1362(4) 0.0655(16) Uani 1 d . . .
H34 H 0.6412 0.7555 0.1178 0.079 Uiso 1 calc R . .
C35 C 0.4065(8) 0.7602(6) 0.1865(5) 0.0673(16) Uani 1 d . . .
H35 H 0.3785 0.8402 0.2017 0.081 Uiso 1 calc R . .
C36 C 0.2943(7) 0.6917(5) 0.2131(4) 0.0564(13) Uani 1 d . . .
H36 H 0.1893 0.7263 0.2459 0.068 Uiso 1 calc R . .

loop_
_atom_site_aniso_label
_atom_site_aniso_U_11
_atom_site_aniso_U_22
_atom_site_aniso_U_33
_atom_site_aniso_U_23
_atom_site_aniso_U_13
_atom_site_aniso_U_12
P1 0.0459(6) 0.0312(5) 0.0285(5) -0.0039(4) -0.0067(5) -0.0066(5)
P2 0.0397(6) 0.0344(6) 0.0254(5) -0.0017(4) -0.0057(4) -0.0043(4)
P3 0.0395(6) 0.0302(5) 0.0272(5) -0.0017(4) -0.0061(4) -0.0033(4)
N1 0.052(2) 0.0342(19) 0.0243(17) -0.0018(14) -0.0074(16) -0.0076(16)
N2 0.060(2) 0.0333(19) 0.0289(19) -0.0007(15) -0.0110(17) -0.0082(17)
N3 0.054(2) 0.0354(19) 0.0244(17) -0.0035(15) -0.0034(16) -0.0014(16)
I1 0.0561(2) 0.0730(3) 0.0650(3) -0.00189(19) -0.01710(18) -0.02190(18)
I2 0.0603(2) 0.0467(2) 0.0430(2) 0.00385(14) 0.00014(15) -0.01091(15)
I3 0.0564(2) 0.0507(2) 0.0395(2) 0.00117(14) -0.01550(15) -0.00658(15)
C1 0.065(3) 0.045(3) 0.045(3) -0.009(2) -0.009(2) -0.017(2)
C2 0.042(2) 0.047(3) 0.028(2) 0.0013(18) -0.0027(18) -0.007(2)
C3 0.040(2) 0.041(2) 0.039(2) -0.0007(19) -0.0058(19) -0.0029(19)
C11 0.049(3) 0.032(2) 0.041(2) -0.0100(19) -0.008(2) -0.0076(19)
C12 0.063(3) 0.040(3) 0.054(3) -0.012(2) -0.019(3) -0.001(2)
C13 0.074(4) 0.047(3) 0.109(6) -0.030(3) -0.038(4) 0.007(3)
C14 0.055(4) 0.054(4) 0.120(6) -0.041(4) -0.003(4) -0.001(3)
C15 0.078(5) 0.071(4) 0.088(5) -0.031(4) 0.028(4) -0.020(4)
C16 0.073(4) 0.048(3) 0.052(3) -0.013(2) 0.007(3) -0.008(3)
C21 0.045(2) 0.041(2) 0.032(2) 0.0002(18) -0.0081(19) -0.0121(19)
C22 0.068(3) 0.049(3) 0.053(3) -0.013(2) -0.023(3) -0.005(3)
C23 0.083(4) 0.079(4) 0.058(4) -0.020(3) -0.022(3) -0.028(3)
C24 0.054(3) 0.101(5) 0.059(4) -0.005(3) -0.020(3) -0.027(3)
C25 0.042(3) 0.108(5) 0.065(4) -0.022(4) -0.012(3) -0.002(3)
C26 0.045(3) 0.074(4) 0.052(3) -0.022(3) -0.006(2) -0.003(3)
C31 0.041(2) 0.039(2) 0.031(2) -0.0052(18) -0.0094(18) -0.0065(18)
C32 0.048(3) 0.049(3) 0.073(4) -0.024(3) 0.001(3) -0.010(2)
C33 0.047(3) 0.083(4) 0.086(5) -0.034(4) 0.006(3) -0.023(3)
C34 0.067(4) 0.084(4) 0.060(3) -0.021(3) -0.005(3) -0.042(3)
C35 0.080(4) 0.058(3) 0.074(4) -0.029(3) -0.010(3) -0.026(3)
C36 0.059(3) 0.053(3) 0.056(3) -0.025(3) 0.002(3) -0.013(2)

loop_
_atom_type_symbol
_atom_type_description
_atom_type_scat_dispersion_real
_atom_type_scat_dispersion_imag
_atom_type_scat_source
C C 0.0033 0.0016 'International Tables Vol C Tables 4.2.6.8 and 6.1.1.4'
H H 0.0000 0.0000 'International Tables Vol C Tables 4.2.6.8 and 6.1.1.4'
N N 0.0061 0.0033 'International Tables Vol C Tables 4.2.6.8 and 6.1.1.4'
P P 0.1023 0.0942 'International Tables Vol C Tables 4.2.6.8 and 6.1.1.4'
I I -0.4742 1.8119 'International Tables Vol C Tables 4.2.6.8 and 6.1.1.4'

loop_
_geom_angle_atom_site_label_1
_geom_angle_atom_site_label_2
_geom_angle_atom_site_label_3
_geom_angle
_geom_angle_site_symmetry_1
_geom_angle_site_symmetry_3
_geom_angle_publ_flag
N2 P1 N1 118.36(19) . . y
N2 P1 C11 108.5(2) . . y
N1 P1 C11 110.1(2) . . y
N2 P1 C1 108.9(2) . . y
N1 P1 C1 108.4(2) . . y
C11 P1 C1 101.2(2) . . y
N2 P2 N3 117.04(19) . . y
N2 P2 C21 109.6(2) . . y
N3 P2 C21 109.4(2) . . y
N2 P2 C2 109.0(2) . . y
N3 P2 C2 106.0(2) . . y
C21 P2 C2 105.1(2) . . y
N1 P3 N3 117.63(19) . . y
N1 P3 C3 109.4(2) . . y
N3 P3 C3 104.8(2) . . y
N1 P3 C31 108.4(2) . . y
N3 P3 C31 110.4(2) . . y
C3 P3 C31 105.5(2) . . y
P1 N1 P3 121.7(2) . . y
P1 N2 P2 122.2(2) . . y
P2 N3 P3 121.3(2) . . y
P1 C1 I1 112.5(2) . . y
P2 C2 I2 111.0(2) . . y
P3 C3 I3 112.5(2) . . y
C12 C11 C16 119.9(5) . . ?
C12 C11 P1 119.4(4) . . ?
C16 C11 P1 120.8(4) . . ?
C11 C12 C13 119.5(6) . . ?
C14 C13 C12 120.1(6) . . ?
C13 C14 C15 120.8(6) . . ?
C14 C15 C16 121.1(7) . . ?
C15 C16 C11 118.6(6) . . ?
C26 C21 C22 119.3(5) . . ?
C26 C21 P2 120.9(4) . . ?
C22 C21 P2 119.7(4) . . ?
C23 C22 C21 119.3(5) . . ?
C24 C23 C22 119.8(6) . . ?
C25 C24 C23 121.4(6) . . ?
C24 C25 C26 120.0(6) . . ?
C21 C26 C25 120.1(5) . . ?
C32 C31 C36 117.9(5) . . ?
C32 C31 P3 121.2(4) . . ?
C36 C31 P3 120.9(4) . . ?
C31 C32 C33 120.4(5) . . ?
C34 C33 C32 121.1(6) . . ?
C33 C34 C35 119.5(5) . . ?
C36 C35 C34 119.6(5) . . ?
C35 C36 C31 121.5(5) . . ?

loop_
_geom_bond_atom_site_label_1
_geom_bond_atom_site_label_2
_geom_bond_distance
_geom_bond_site_symmetry_2
_geom_bond_publ_flag
P1 N2 1.587(4) . y
P1 N1 1.592(4) . y
P1 C11 1.796(5) . y
P1 C1 1.809(5) . y
P2 N2 1.594(4) . y
P2 N3 1.602(4) . y
P2 C21 1.802(5) . y
P2 C2 1.805(5) . y
P3 N1 1.593(4) . y
P3 N3 1.605(4) . y
P3 C3 1.797(5) . y
P3 C31 1.804(5) . y
I1 C1 2.124(5) . y
I2 C2 2.136(4) . y
I3 C3 2.136(5) . y
C11 C12 1.374(7) . ?
C11 C16 1.384(7) . ?
C12 C13 1.394(8) . ?
C13 C14 1.338(10) . ?
C14 C15 1.351(11) . ?
C15 C16 1.380(9) . ?
C21 C26 1.375(7) . ?
C21 C22 1.397(7) . ?
C22 C23 1.392(8) . ?
C23 C24 1.355(9) . ?
C24 C25 1.355(9) . ?
C25 C26 1.384(9) . ?
C31 C32 1.374(7) . ?
C31 C36 1.391(7) . ?
C32 C33 1.389(8) . ?
C33 C34 1.343(9) . ?
C34 C35 1.394(9) . ?
C35 C36 1.364(8) . ?

loop_
_geom_torsion_atom_site_label_1
_geom_torsion_atom_site_label_2
_geom_torsion_atom_site_label_3
_geom_torsion_atom_site_label_4
_geom_torsion
_geom_torsion_site_symmetry_1
_geom_torsion_site_symmetry_2
_geom_torsion_site_symmetry_3
_geom_torsion_site_symmetry_4
_geom_torsion_publ_flag
C11 P1 C1 I1 177.7(2) . . . . ?
N1 P1 C1 I1 -66.5(3) . . . . ?
C21 P2 C2 I2 -63.2(3) . . . . ?
N2 P2 C2 I2 54.2(3) . . . . ?
C31 P3 C3 I3 57.4(3) . . . . ?
N3 P3 C3 I3 174.0(2) . . . . ?
